data_7132355
loop_
_publ_author_name
'McMullen, Jacob'
'White, Andrew J. P.'
'Crimmin, Mark Richard'

_publ_section_title
;
 Ring-Expansion and Desulfurisation of Thiophenes with an Aluminium(I)
 Reagent
;
_journal_name_full 'Chemical Communications'
_journal_paper_doi 10.1039/D3CC04594C
_journal_year 2023
_chemical_formula_moiety 'C37 H47 Al N2 S, C7 H8'
_chemical_formula_sum 'C44 H55 Al N2 S'
_chemical_formula_weight 670.94
_space_group_crystal_system orthorhombic
_space_group_IT_number 57
_space_group_name_Hall '-P 2c 2b'
_space_group_name_H-M_alt 'P b c m'
_atom_sites_solution_hydrogens geom
_audit_creation_method SHELXL-2018/3
_audit_update_record
;
2023-09-05 deposited with the CCDC.	2023-11-16 downloaded from the CCDC.
;
_cell_angle_alpha 90
_cell_angle_beta 90
_cell_angle_gamma 90
_cell_formula_units_Z 4
_cell_length_a 10.5463(4)
_cell_length_b 22.1504(10)
_cell_length_c 17.064(2)
_cell_measurement_reflns_used 2175
_cell_measurement_temperature 173(2)
_cell_measurement_theta_max 70.7590
_cell_measurement_theta_min 3.9880
_cell_volume 3986.2(5)
_computing_cell_refinement 'CrysAlisPro, Rigaku OD'
_computing_data_collection 'CrysAlisPro, Rigaku OD'
_computing_data_reduction 'CrysAlisPro, Rigaku OD'
_computing_molecular_graphics 'Bruker SHELXTL'
_computing_publication_material 'CIFTAB-2014 (Sheldrick, 2017)'
_computing_structure_refinement 'SHELXL-2018/3 (Sheldrick, 2018)'
_computing_structure_solution 'SHELXS-2014 (Sheldrick, 2017)'
_diffrn_ambient_temperature 173(2)
_diffrn_detector_area_resol_mean 10.4115
_diffrn_measured_fraction_theta_full 0.994
_diffrn_measured_fraction_theta_max 0.973
_diffrn_measurement_device_type 'Agilent Xcalibur PX Ultra A'
_diffrn_measurement_method 'omega scans'
_diffrn_radiation_type CuK\a
_diffrn_radiation_wavelength 1.54184
_diffrn_reflns_av_R_equivalents 0.0564
_diffrn_reflns_av_unetI/netI 0.0486
_diffrn_reflns_Laue_measured_fraction_full 0.994
_diffrn_reflns_Laue_measured_fraction_max 0.973
_diffrn_reflns_limit_h_max 12
_diffrn_reflns_limit_h_min -6
_diffrn_reflns_limit_k_max 19
_diffrn_reflns_limit_k_min -27
_diffrn_reflns_limit_l_max 21
_diffrn_reflns_limit_l_min -15
_diffrn_reflns_number 12687
_diffrn_reflns_point_group_measured_fraction_full 0.994
_diffrn_reflns_point_group_measured_fraction_max 0.973
_diffrn_reflns_theta_full 67.684
_diffrn_reflns_theta_max 73.619
_diffrn_reflns_theta_min 3.991
_diffrn_source 'Enhance Ultra (Cu) X-ray Source'
_exptl_absorpt_coefficient_mu 1.157
_exptl_absorpt_correction_T_max 0.940
_exptl_absorpt_correction_T_min 0.820
_exptl_absorpt_correction_type analytical
_exptl_absorpt_process_details
; 
CrysAlisPro 1.171.38.46 (Rigaku Oxford Diffraction, 2015) 
Analytical numeric absorption correction using a multifaceted crystal 
model based on expressions derived by R.C. Clark & J.S. Reid. 
(Clark, R. C. & Reid, J. S. (1995). Acta Cryst. A51, 887-897) 
Empirical absorption correction using spherical harmonics, 
implemented in SCALE3 ABSPACK scaling algorithm. 
;
_exptl_crystal_colour Colourless
_exptl_crystal_density_diffrn 1.118
_exptl_crystal_description needles
_exptl_crystal_F_000 1448
_exptl_crystal_size_max 0.279
_exptl_crystal_size_mid 0.107
_exptl_crystal_size_min 0.061
_refine_diff_density_max 0.534
_refine_diff_density_min -0.272
_refine_diff_density_rms 0.053
_refine_ls_extinction_method none
_refine_ls_goodness_of_fit_ref 1.071
_refine_ls_hydrogen_treatment constr
_refine_ls_matrix_type full
_refine_ls_number_parameters 240
_refine_ls_number_reflns 4049
_refine_ls_number_restraints 12
_refine_ls_restrained_S_all 1.071
_refine_ls_R_factor_all 0.1342
_refine_ls_R_factor_gt 0.0963
_refine_ls_shift/su_max 0.004
_refine_ls_shift/su_mean 0.000
_refine_ls_structure_factor_coef Fsqd
_refine_ls_weighting_details 'w=1/[\s^2^(Fo^2^)+(0.1428P)^2^+2.6481P] where P=(Fo^2^+2Fc^2^)/3'
_refine_ls_weighting_scheme calc
_refine_ls_wR_factor_gt 0.2744
_refine_ls_wR_factor_ref 0.3128
_reflns_Friedel_coverage 0.000
_reflns_number_gt 2400
_reflns_number_total 4049
_reflns_threshold_expression 'I > 2\s(I)'
_cod_data_source_file d3cc04594c3.cif
_cod_data_source_block 2d
_cod_original_cell_volume 3986.1(6)
_cod_database_code 7132355
_shelx_shelxl_version_number 2018/3
_shelx_space_group_comment
; 
The symmetry employed for this shelxl refinement is uniquely defined 
by the following loop, which should always be used as a source of 
symmetry information in preference to the above space-group names. 
They are only intended as comments. 
;

loop_
_space_group_symop_operation_xyz
'x, y, z'
'-x, -y, z+1/2'
'-x, y+1/2, -z+1/2'
'x, -y+1/2, -z'
'-x, -y, -z'
'x, y, -z-1/2'
'x, -y-1/2, z-1/2'
'-x, y-1/2, z'

loop_
_atom_site_label
_atom_site_type_symbol
_atom_site_fract_x
_atom_site_fract_y
_atom_site_fract_z
_atom_site_U_iso_or_equiv
_atom_site_adp_type
_atom_site_occupancy
_atom_site_site_symmetry_order
_atom_site_calc_flag
_atom_site_refinement_flags_posn
_atom_site_refinement_flags_adp
_atom_site_refinement_flags_occupancy
_atom_site_disorder_assembly
_atom_site_disorder_group
Al1 Al 0.37448(15) 0.34963(6) 0.250000 0.0850(8) Uani 1 2 d S T P . .
N1 N 0.4283(3) 0.40007(13) 0.1672(3) 0.0851(14) Uani 1 1 d . . . . .
C1 C 0.4320(4) 0.46109(16) 0.1773(4) 0.0846(17) Uani 1 1 d . . . . .
C2 C 0.4234(5) 0.4875(2) 0.250000 0.082(2) Uani 1 2 d S T P . .
H2A H 0.409679 0.529877 0.250001 0.098 Uiso 1 2 calc R U P . .
C3 C 0.4495(5) 0.50150(19) 0.1077(4) 0.102(2) Uani 1 1 d . . . . .
H3A H 0.510669 0.483247 0.071548 0.154 Uiso 1 1 calc R U . . .
H3B H 0.481185 0.540866 0.125115 0.154 Uiso 1 1 calc R U . . .
H3C H 0.368038 0.506827 0.080920 0.154 Uiso 1 1 calc R U . . .
C4 C 0.4557(4) 0.37520(17) 0.0905(4) 0.0872(17) Uani 1 1 d . . . . .
C5 C 0.5808(5) 0.3575(2) 0.0737(5) 0.104(2) Uani 1 1 d . . . . .
C6 C 0.6052(7) 0.3331(3) 0.0006(6) 0.129(3) Uani 1 1 d . . . . .
H6A H 0.689716 0.321889 -0.012077 0.155 Uiso 1 1 calc R U . . .
C7 C 0.5125(7) 0.3245(3) -0.0536(5) 0.120(2) Uani 1 1 d . . . . .
H7A H 0.532525 0.307199 -0.103079 0.143 Uiso 1 1 calc R U . . .
C8 C 0.3897(5) 0.3408(2) -0.0369(5) 0.104(2) Uani 1 1 d . . . . .
H8A H 0.324873 0.334921 -0.074772 0.125 Uiso 1 1 calc R U . . .
C9 C 0.3604(5) 0.3658(2) 0.0351(4) 0.0981(19) Uani 1 1 d . . . . .
C10 C 0.6865(5) 0.3648(4) 0.1333(6) 0.141(3) Uani 1 1 d . . . . .
H10A H 0.646018 0.369339 0.185961 0.170 Uiso 1 1 calc R U . . .
C11 C 0.7747(6) 0.3101(4) 0.1373(6) 0.160(4) Uani 1 1 d . . . . .
H11A H 0.724113 0.273062 0.139719 0.240 Uiso 1 1 calc R U . . .
H11B H 0.827944 0.313044 0.184262 0.240 Uiso 1 1 calc R U . . .
H11C H 0.828730 0.309220 0.090608 0.240 Uiso 1 1 calc R U . . .
C12 C 0.7643(7) 0.4211(4) 0.1182(7) 0.183(5) Uani 1 1 d . . . . .
H12A H 0.803116 0.418572 0.066179 0.275 Uiso 1 1 calc R U . . .
H12B H 0.830825 0.424464 0.158071 0.275 Uiso 1 1 calc R U . . .
H12C H 0.709123 0.456647 0.120752 0.275 Uiso 1 1 calc R U . . .
C13 C 0.2229(5) 0.3829(4) 0.0523(5) 0.134(3) Uani 1 1 d . . . . .
H13A H 0.218149 0.399336 0.106815 0.161 Uiso 1 1 calc R U . . .
C14 C 0.1775(8) 0.4332(6) -0.0062(6) 0.187(5) Uani 1 1 d . . . . .
H14A H 0.227810 0.469884 0.001873 0.281 Uiso 1 1 calc R U . . .
H14B H 0.087732 0.442120 0.003105 0.281 Uiso 1 1 calc R U . . .
H14C H 0.188647 0.419037 -0.060203 0.281 Uiso 1 1 calc R U . . .
C15 C 0.1369(8) 0.3276(6) 0.0472(7) 0.223(7) Uani 1 1 d . . . . .
H15A H 0.134615 0.312974 -0.007050 0.334 Uiso 1 1 calc R U . . .
H15B H 0.050966 0.338530 0.063819 0.334 Uiso 1 1 calc R U . . .
H15C H 0.169775 0.295669 0.081375 0.334 Uiso 1 1 calc R U . . .
S21 S 0.47199(12) 0.26100(6) 0.250000 0.0993(8) Uani 1 2 d S T P . .
C22 C 0.3511(5) 0.2045(2) 0.250000 0.082(2) Uani 1 2 d S T P . .
C23 C 0.3982(6) 0.1454(3) 0.250000 0.097(3) Uani 1 2 d S T P . .
H23A H 0.487358 0.139278 0.250000 0.117 Uiso 1 2 calc R U P . .
C24 C 0.3197(6) 0.0963(3) 0.250000 0.104(3) Uani 1 2 d S T P . .
H24A H 0.354353 0.056702 0.250000 0.125 Uiso 1 2 calc R U P . .
C25 C 0.1914(7) 0.1044(3) 0.250000 0.114(3) Uani 1 2 d S T P . .
H25A H 0.136114 0.070520 0.250000 0.137 Uiso 1 2 calc R U P . .
C26 C 0.1430(6) 0.1622(3) 0.250000 0.109(3) Uani 1 2 d S T P . .
H26A H 0.053461 0.167082 0.250000 0.131 Uiso 1 2 calc R U P . .
C27 C 0.2200(5) 0.2151(3) 0.250000 0.094(3) Uani 1 2 d S T P . .
C28 C 0.1520(5) 0.2720(3) 0.250000 0.105(3) Uani 1 2 d S T P . .
H28A H 0.062058 0.269360 0.250000 0.126 Uiso 1 2 calc R U P . .
C29 C 0.1998(5) 0.3265(2) 0.250000 0.087(2) Uani 1 2 d S T P . .
H29A H 0.140132 0.358641 0.250000 0.104 Uiso 1 2 calc R U P . .
C30 C 0.213(2) 0.6506(8) 0.1940(11) 0.092(5) Uiso 0.296(7) 1 d D U P A -1
H30A H 0.236822 0.680719 0.233388 0.138 Uiso 0.296(7) 1 calc R U P A -1
H30B H 0.287438 0.640079 0.162435 0.138 Uiso 0.296(7) 1 calc R U P A -1
H30C H 0.146934 0.667296 0.159863 0.138 Uiso 0.296(7) 1 calc R U P A -1
C31 C 0.1651(11) 0.5967(3) 0.2329(6) 0.074(4) Uiso 0.296(7) 1 d DG . P A -1
C32 C 0.1250(12) 0.5474(4) 0.1891(5) 0.082(7) Uiso 0.296(7) 1 d DG U P A -1
H32A H 0.127188 0.549039 0.133467 0.099 Uiso 0.296(7) 1 calc R U P A -1
C33 C 0.0818(9) 0.4956(3) 0.2266(6) 0.053(3) Uiso 0.296(7) 1 d G . P A -1
H33A H 0.054411 0.461920 0.196658 0.063 Uiso 0.296(7) 1 calc R U P A -1
C34 C 0.0786(13) 0.4932(4) 0.3080(6) 0.122(10) Uiso 0.296(7) 1 d G U P A -1
H34A H 0.049061 0.457850 0.333650 0.147 Uiso 0.296(7) 1 calc R U P A -1
C35 C 0.1187(15) 0.5426(5) 0.3518(5) 0.095(6) Uiso 0.296(7) 1 d G . P A -1
H35A H 0.116488 0.540899 0.407452 0.114 Uiso 0.296(7) 1 calc R U P A -1
C36 C 0.1619(11) 0.5943(4) 0.3143(6) 0.063(4) Uiso 0.296(7) 1 d DG U P A -1
H36A H 0.189265 0.628019 0.344263 0.076 Uiso 0.296(7) 1 calc R U P A -1
C30' C 0.084(3) 0.5041(11) 0.3249(15) 0.085(7) Uiso 0.204(7) 1 d D U P A -2
H30D H 0.047989 0.470043 0.295584 0.127 Uiso 0.204(7) 1 calc R U P A -2
H30E H 0.156673 0.490240 0.355554 0.127 Uiso 0.204(7) 1 calc R U P A -2
H30F H 0.019074 0.520478 0.360315 0.127 Uiso 0.204(7) 1 calc R U P A -2
C31' C 0.1240(16) 0.5508(6) 0.2705(9) 0.079(7) Uiso 0.204(7) 1 d DG . P A -2
C32' C 0.1776(17) 0.6034(7) 0.3001(10) 0.073(8) Uiso 0.204(7) 1 d DG U P A -2
H32B H 0.186476 0.608575 0.355044 0.088 Uiso 0.204(7) 1 calc R U P A -2
C33' C 0.2184(18) 0.6483(6) 0.2491(15) 0.104(7) Uiso 0.204(7) 1 d G U P A -2
H33B H 0.255058 0.684299 0.269333 0.124 Uiso 0.204(7) 1 calc R U P A -2
C34' C 0.205(2) 0.6407(9) 0.1687(14) 0.132(12) Uiso 0.204(7) 1 d G U P A -2
H34B H 0.233292 0.671473 0.133880 0.159 Uiso 0.204(7) 1 calc R U P A -2
C35' C 0.152(2) 0.5881(11) 0.1391(9) 0.112(10) Uiso 0.204(7) 1 d G . P A -2
H35B H 0.142944 0.582922 0.084137 0.134 Uiso 0.204(7) 1 calc R U P A -2
C36' C 0.1110(19) 0.5431(8) 0.1900(10) 0.093(11) Uiso 0.204(7) 1 d DG U P A -2
H36B H 0.074361 0.507197 0.169847 0.112 Uiso 0.204(7) 1 calc R U P A -2

loop_
_atom_site_aniso_label
_atom_site_aniso_U_11
_atom_site_aniso_U_22
_atom_site_aniso_U_33
_atom_site_aniso_U_23
_atom_site_aniso_U_13
_atom_site_aniso_U_12
Al1 0.0469(9) 0.0297(7) 0.178(2) 0.000 0.000 -0.0012(5)
N1 0.0490(17) 0.0309(14) 0.175(4) -0.005(2) 0.008(2) -0.0029(12)
C1 0.0448(19) 0.0343(17) 0.175(6) -0.001(2) 0.006(2) -0.0002(14)
C2 0.058(3) 0.027(2) 0.161(7) 0.000 0.000 -0.001(2)
C3 0.089(3) 0.0374(19) 0.181(6) 0.001(3) 0.020(3) -0.0008(19)
C4 0.055(2) 0.0343(17) 0.172(5) -0.002(2) 0.015(3) -0.0010(15)
C5 0.064(3) 0.063(3) 0.185(7) -0.002(3) 0.017(3) 0.012(2)
C6 0.081(4) 0.090(4) 0.217(9) 0.000(5) 0.030(5) 0.036(3)
C7 0.107(5) 0.061(3) 0.190(7) -0.008(4) 0.026(5) 0.021(3)
C8 0.085(3) 0.059(3) 0.168(6) -0.008(3) 0.016(4) -0.007(2)
C9 0.064(3) 0.057(2) 0.174(6) -0.010(3) 0.010(3) -0.010(2)
C10 0.056(3) 0.140(6) 0.228(9) -0.008(6) 0.016(4) 0.020(3)
C11 0.058(3) 0.133(6) 0.288(12) 0.032(7) 0.000(4) 0.016(3)
C12 0.093(5) 0.108(5) 0.348(15) -0.052(7) -0.026(7) 0.008(4)
C13 0.058(3) 0.185(8) 0.160(7) -0.025(6) 0.010(3) -0.004(4)
C14 0.104(6) 0.271(14) 0.186(9) -0.002(9) -0.006(5) 0.093(7)
C15 0.110(6) 0.341(18) 0.217(11) -0.056(11) 0.027(6) -0.129(9)
S21 0.0378(7) 0.0331(6) 0.227(2) 0.000 0.000 -0.0012(4)
C22 0.040(3) 0.035(2) 0.171(7) 0.000 0.000 -0.0017(19)
C23 0.050(3) 0.040(3) 0.202(9) 0.000 0.000 0.000(2)
C24 0.063(4) 0.037(3) 0.212(10) 0.000 0.000 -0.007(2)
C25 0.066(4) 0.042(3) 0.234(11) 0.000 0.000 -0.018(3)
C26 0.047(3) 0.057(3) 0.224(10) 0.000 0.000 -0.009(3)
C27 0.039(3) 0.048(3) 0.196(9) 0.000 0.000 -0.007(2)
C28 0.035(3) 0.055(3) 0.226(10) 0.000 0.000 -0.003(2)
C29 0.039(2) 0.046(3) 0.176(8) 0.000 0.000 -0.006(2)

loop_
_atom_type_symbol
_atom_type_description
_atom_type_scat_dispersion_real
_atom_type_scat_dispersion_imag
_atom_type_scat_source
C C 0.0181 0.0091 'International Tables Vol C Tables 4.2.6.8 and 6.1.1.4'
H H 0.0000 0.0000 'International Tables Vol C Tables 4.2.6.8 and 6.1.1.4'
Al Al 0.2130 0.2455 'International Tables Vol C Tables 4.2.6.8 and 6.1.1.4'
N N 0.0311 0.0180 'International Tables Vol C Tables 4.2.6.8 and 6.1.1.4'
S S 0.3331 0.5567 'International Tables Vol C Tables 4.2.6.8 and 6.1.1.4'

loop_
_geom_angle_atom_site_label_1
_geom_angle_atom_site_label_2
_geom_angle_atom_site_label_3
_geom_angle
_geom_angle_site_symmetry_1
_geom_angle_site_symmetry_3
_geom_angle_publ_flag
N1 Al1 N1 96.8(3) . 6_556 ?
N1 Al1 C29 116.62(16) . . ?
N1 Al1 C29 116.62(16) 6_556 . ?
N1 Al1 S21 112.63(12) . . ?
N1 Al1 S21 112.63(12) 6_556 . ?
C29 Al1 S21 102.10(18) . . ?
C1 N1 C4 119.0(4) . . ?
C1 N1 Al1 120.1(4) . . ?
C4 N1 Al1 120.7(2) . . ?
N1 C1 C2 122.2(5) . . ?
N1 C1 C3 119.8(5) . . ?
C2 C1 C3 118.0(4) . . ?
C1 C2 C1 129.0(5) . 6_556 ?
C9 C4 C5 119.7(6) . . ?
C9 C4 N1 121.7(4) . . ?
C5 C4 N1 118.5(5) . . ?
C6 C5 C4 117.9(6) . . ?
C6 C5 C10 120.6(6) . . ?
C4 C5 C10 121.6(7) . . ?
C7 C6 C5 122.3(6) . . ?
C6 C7 C8 119.9(7) . . ?
C7 C8 C9 120.1(7) . . ?
C8 C9 C4 120.1(5) . . ?
C8 C9 C13 118.9(6) . . ?
C4 C9 C13 121.0(6) . . ?
C12 C10 C5 111.8(7) . . ?
C12 C10 C11 109.3(5) . . ?
C5 C10 C11 113.2(7) . . ?
C15 C13 C9 110.7(8) . . ?
C15 C13 C14 110.6(8) . . ?
C9 C13 C14 110.0(6) . . ?
C22 S21 Al1 106.82(18) . . ?
C23 C22 C27 120.3(5) . . ?
C23 C22 S21 113.7(4) . . ?
C27 C22 S21 125.9(4) . . ?
C24 C23 C22 122.0(6) . . ?
C25 C24 C23 119.7(6) . . ?
C24 C25 C26 119.3(5) . . ?
C25 C26 C27 123.5(6) . . ?
C22 C27 C26 115.2(5) . . ?
C22 C27 C28 129.2(5) . . ?
C26 C27 C28 115.6(5) . . ?
C29 C28 C27 127.7(5) . . ?
C28 C29 Al1 128.2(5) . . ?
C32 C31 C36 120.0 . . ?
C32 C31 C30 120.3(7) . . ?
C36 C31 C30 119.7(7) . . ?
C31 C32 C33 120.0 . . ?
C34 C33 C32 120.0 . . ?
C33 C34 C35 120.0 . . ?
C36 C35 C34 120.0 . . ?
C35 C36 C31 120.0 . . ?
C32' C31' C36' 120.0 . . ?
C32' C31' C30' 118.9(8) . . ?
C36' C31' C30' 121.1(8) . . ?
C31' C32' C33' 120.0 . . ?
C34' C33' C32' 120.0 . . ?
C33' C34' C35' 120.0 . . ?
C34' C35' C36' 120.0 . . ?
C35' C36' C31' 120.0 . . ?

loop_
_geom_bond_atom_site_label_1
_geom_bond_atom_site_label_2
_geom_bond_distance
_geom_bond_site_symmetry_2
_geom_bond_publ_flag
Al1 N1 1.888(4) . ?
Al1 N1 1.888(4) 6_556 ?
Al1 C29 1.913(5) . ?
Al1 S21 2.2162(19) . ?
N1 C1 1.363(5) . ?
N1 C4 1.449(7) . ?
C1 C2 1.375(6) . ?
C1 C3 1.498(8) . ?
C4 C9 1.396(8) . ?
C4 C5 1.406(6) . ?
C5 C6 1.384(10) . ?
C5 C10 1.517(11) . ?
C6 C7 1.360(11) . ?
C7 C8 1.375(8) . ?
C8 C9 1.381(9) . ?
C9 C13 1.528(8) . ?
C10 C12 1.515(11) . ?
C10 C11 1.528(10) . ?
C13 C15 1.527(12) . ?
C13 C14 1.572(13) . ?
S21 C22 1.786(5) . ?
C22 C23 1.400(8) . ?
C22 C27 1.402(8) . ?
C23 C24 1.367(8) . ?
C24 C25 1.365(9) . ?
C25 C26 1.380(10) . ?
C26 C27 1.425(8) . ?
C27 C28 1.451(9) . ?
C28 C29 1.308(8) . ?
C30 C31 1.457(16) . ?
C31 C32 1.3900 . ?
C31 C36 1.3900 . ?
C32 C33 1.3900 . ?
C33 C34 1.3900 . ?
C34 C35 1.3900 . ?
C35 C36 1.3900 . ?
C30' C31' 1.453(18) . ?
C31' C32' 1.3900 . ?
C31' C36' 1.3900 . ?
C32' C33' 1.3900 . ?
C33' C34' 1.3900 . ?
C34' C35' 1.3900 . ?
C35' C36' 1.3900 . ?
